data_4061519
_journal_name_full Organometallics
_journal_paper_doi 10.1021/om0502887
_journal_year 2005
_chemical_formula_moiety 'C54 H53 Cl6 F3 N5 O6 Pt Re S'
_chemical_formula_sum 'C54 H53 Cl6 F3 N5 O6 Pt Re S'
_chemical_formula_weight 1551.06
_space_group_IT_number 2
_symmetry_cell_setting triclinic
_symmetry_space_group_name_Hall '-P 1'
_symmetry_space_group_name_H-M 'P -1'
_cell_angle_alpha 65.50(3)
_cell_angle_beta 87.08(3)
_cell_angle_gamma 72.11(3)
_cell_formula_units_Z 2
_cell_length_a 10.676(2)
_cell_length_b 17.232(3)
_cell_length_c 20.341(4)
_cell_measurement_temperature 253(2)
_cell_volume 3227.9(10)
_diffrn_ambient_temperature 253(2)
_exptl_crystal_density_diffrn 1.596
_cod_database_code 4061519

loop_
_symmetry_equiv_pos_as_xyz
'x, y, z'
'-x, -y, -z'

loop_
_atom_site_label
_atom_site_type_symbol
_atom_site_fract_x
_atom_site_fract_y
_atom_site_fract_z
_atom_site_U_iso_or_equiv
_atom_site_adp_type
_atom_site_occupancy
_atom_site_symmetry_multiplicity
_atom_site_calc_flag
_atom_site_refinement_flags
_atom_site_disorder_assembly
_atom_site_disorder_group
Re1 Re 1.25007(6) 0.09419(5) 1.09968(3) 0.0570(3) Uani 1 1 d . . .
Pt1 Pt 0.97378(6) 0.41240(4) 0.44775(3) 0.0564(3) Uani 1 1 d . . .
O1 O 1.312(2) 0.0028(11) 1.2677(8) 0.137(7) Uani 1 1 d . . .
O2 O 1.5208(17) 0.1230(13) 1.0897(10) 0.136(7) Uani 1 1 d . . .
O3 O 1.1379(15) 0.2741(9) 1.1102(8) 0.100(4) Uani 1 1 d . . .
N1 N 0.7977(13) 0.5083(8) 0.4348(7) 0.057(3) Uani 1 1 d . . .
N2 N 0.9307(13) 0.4556(9) 0.3436(7) 0.058(3) Uani 1 1 d . . .
N3 N 1.1306(13) 0.3292(9) 0.4252(7) 0.062(4) Uani 1 1 d . . .
N4 N 1.0701(12) 0.0614(10) 1.1024(7) 0.062(4) Uani 1 1 d . . .
N5 N 1.3093(13) -0.0351(10) 1.0922(7) 0.067(4) Uani 1 1 d . . .
C1 C 0.7344(17) 0.5331(12) 0.4856(9) 0.067(5) Uani 1 1 d . . .
H1 H 0.7703 0.5025 0.5336 0.081 Uiso 1 1 calc R . .
C2 C 0.6205(18) 0.6012(12) 0.4679(10) 0.072(5) Uani 1 1 d . . .
H2 H 0.5819 0.6183 0.5039 0.086 Uiso 1 1 calc R . .
C3 C 0.5590(16) 0.6464(11) 0.3993(9) 0.062(4) Uani 1 1 d . . .
C4 C 0.6251(17) 0.6184(12) 0.3488(10) 0.067(5) Uani 1 1 d . . .
H4 H 0.5874 0.6469 0.3012 0.080 Uiso 1 1 calc R . .
C5 C 0.7427(16) 0.5509(10) 0.3652(8) 0.052(4) Uani 1 1 d . . .
C6 C 0.8128(16) 0.5226(10) 0.3131(9) 0.054(4) Uani 1 1 d . . .
C7 C 0.7810(17) 0.5510(11) 0.2402(8) 0.063(5) Uani 1 1 d . . .
H7 H 0.7023 0.5966 0.2181 0.076 Uiso 1 1 calc R . .
C8 C 0.8665(17) 0.5119(11) 0.1971(9) 0.065(5) Uani 1 1 d . . .
C9 C 0.9863(16) 0.4435(12) 0.2336(8) 0.066(5) Uani 1 1 d . . .
H9 H 1.0439 0.4156 0.2083 0.079 Uiso 1 1 calc R . .
C10 C 1.0177(17) 0.4182(11) 0.3056(9) 0.064(5) Uani 1 1 d . . .
C11 C 1.1318(15) 0.3423(11) 0.3534(8) 0.060(4) Uani 1 1 d . . .
C12 C 1.2229(17) 0.2881(11) 0.3289(9) 0.066(5) Uani 1 1 d . . .
H12 H 1.2201 0.2993 0.2801 0.079 Uiso 1 1 calc R . .
C13 C 1.3229(17) 0.2136(11) 0.3798(9) 0.062(4) Uani 1 1 d . . .
C14 C 1.3256(17) 0.2023(12) 0.4499(10) 0.073(5) Uani 1 1 d . . .
H14 H 1.3924 0.1554 0.4834 0.088 Uiso 1 1 calc R . .
C15 C 1.2337(17) 0.2577(12) 0.4716(9) 0.072(5) Uani 1 1 d . . .
H15 H 1.2393 0.2477 0.5201 0.086 Uiso 1 1 calc R . .
C16 C 0.4272(17) 0.7226(12) 0.3814(10) 0.070(5) Uani 1 1 d . . .
C17 C 0.316(2) 0.6833(15) 0.4267(13) 0.114(8) Uani 1 1 d . . .
H17A H 0.3464 0.6529 0.4774 0.171 Uiso 1 1 calc R . .
H17B H 0.3004 0.6417 0.4107 0.171 Uiso 1 1 calc R . .
H17C H 0.2362 0.7317 0.4191 0.171 Uiso 1 1 calc R . .
C18 C 0.445(2) 0.7932(13) 0.4038(11) 0.096(7) Uani 1 1 d . . .
H18A H 0.4721 0.7659 0.4548 0.143 Uiso 1 1 calc R . .
H18B H 0.3624 0.8406 0.3940 0.143 Uiso 1 1 calc R . .
H18C H 0.5106 0.8174 0.3769 0.143 Uiso 1 1 calc R . .
C19 C 0.388(2) 0.7707(15) 0.3024(10) 0.108(8) Uani 1 1 d . . .
H19A H 0.3052 0.8174 0.2936 0.162 Uiso 1 1 calc R . .
H19B H 0.3794 0.7292 0.2842 0.162 Uiso 1 1 calc R . .
H19C H 0.4545 0.7968 0.2782 0.162 Uiso 1 1 calc R . .
C20 C 0.8300(19) 0.5360(12) 0.1196(9) 0.071(5) Uani 1 1 d . . .
C21 C 0.702(3) 0.6202(15) 0.0891(11) 0.148(13) Uani 1 1 d . . .
H21A H 0.6819 0.6358 0.0389 0.221 Uiso 1 1 calc R . .
H21B H 0.7175 0.6699 0.0937 0.221 Uiso 1 1 calc R . .
H21C H 0.6297 0.6064 0.1161 0.221 Uiso 1 1 calc R . .
C22 C 0.794(3) 0.4604(15) 0.1145(13) 0.156(13) Uani 1 1 d . . .
H22A H 0.7709 0.4757 0.0647 0.235 Uiso 1 1 calc R . .
H22B H 0.7210 0.4507 0.1424 0.235 Uiso 1 1 calc R . .
H22C H 0.8689 0.4065 0.1331 0.235 Uiso 1 1 calc R . .
C23 C 0.944(2) 0.5596(19) 0.0776(12) 0.133(10) Uani 1 1 d . . .
H23A H 0.9235 0.5771 0.0271 0.199 Uiso 1 1 calc R . .
H23B H 1.0222 0.5082 0.0953 0.199 Uiso 1 1 calc R . .
H23C H 0.9588 0.6084 0.0840 0.199 Uiso 1 1 calc R . .
C24 C 1.4274(17) 0.1426(14) 0.3578(11) 0.080(6) Uani 1 1 d . . .
C25 C 1.5616(19) 0.1356(15) 0.3833(12) 0.100(7) Uani 1 1 d . . .
H25A H 1.5750 0.1933 0.3603 0.150 Uiso 1 1 calc R . .
H25B H 1.6281 0.0929 0.3710 0.150 Uiso 1 1 calc R . .
H25C H 1.5676 0.1162 0.4350 0.150 Uiso 1 1 calc R . .
C26 C 1.408(2) 0.0526(12) 0.3931(11) 0.095(7) Uani 1 1 d . . .
H26A H 1.4176 0.0314 0.4449 0.143 Uiso 1 1 calc R . .
H26B H 1.4720 0.0110 0.3787 0.143 Uiso 1 1 calc R . .
H26C H 1.3205 0.0574 0.3784 0.143 Uiso 1 1 calc R . .
C27 C 1.4133(19) 0.1731(15) 0.2775(11) 0.097(7) Uani 1 1 d . . .
H27A H 1.4256 0.2311 0.2539 0.146 Uiso 1 1 calc R . .
H27B H 1.3267 0.1770 0.2629 0.146 Uiso 1 1 calc R . .
H27C H 1.4787 0.1308 0.2643 0.146 Uiso 1 1 calc R . .
C28 C 1.0148(17) 0.3646(12) 0.5569(11) 0.072(5) Uani 1 1 d . . .
C29 C 1.0388(17) 0.3360(12) 0.6206(8) 0.062(5) Uani 1 1 d . . .
C30 C 1.0706(16) 0.3026(11) 0.6946(9) 0.061(4) Uani 1 1 d . . .
C31 C 0.9898(18) 0.3272(12) 0.7406(9) 0.066(5) Uani 1 1 d . . .
H31 H 0.9074 0.3699 0.7219 0.080 Uiso 1 1 calc R . .
C32 C 1.0225(17) 0.2930(12) 0.8115(9) 0.065(5) Uani 1 1 d . . .
H32 H 0.9623 0.3143 0.8396 0.078 Uiso 1 1 calc R . .
C33 C 1.1406(17) 0.2277(11) 0.8460(9) 0.060(4) Uani 1 1 d . . .
C34 C 1.2284(19) 0.2014(12) 0.7999(9) 0.073(5) Uani 1 1 d . . .
H34 H 1.3108 0.1591 0.8193 0.088 Uiso 1 1 calc R . .
C35 C 1.1958(18) 0.2361(12) 0.7283(10) 0.069(5) Uani 1 1 d . . .
H35 H 1.2562 0.2165 0.6995 0.082 Uiso 1 1 calc R . .
C36 C 1.1781(17) 0.1858(12) 0.9234(10) 0.063(5) Uani 1 1 d . . .
C37 C 1.2087(16) 0.1522(12) 0.9868(9) 0.061(4) Uani 1 1 d . . .
C38 C 1.280(2) 0.0391(13) 1.2022(11) 0.079(6) Uani 1 1 d . . .
C39 C 1.413(2) 0.1139(13) 1.0929(10) 0.086(6) Uani 1 1 d . . .
C40 C 1.1836(17) 0.2049(13) 1.1036(9) 0.070(5) Uani 1 1 d . . .
C41 C 0.950(2) 0.1119(14) 1.1054(12) 0.092(6) Uani 1 1 d . . .
H41 H 0.9442 0.1615 1.1144 0.110 Uiso 1 1 calc R . .
C42 C 0.8338(19) 0.0977(17) 1.0964(13) 0.098(7) Uani 1 1 d . . .
H42 H 0.7531 0.1408 1.0925 0.117 Uiso 1 1 calc R . .
C43 C 0.838(2) 0.0240(19) 1.0936(14) 0.113(8) Uani 1 1 d . . .
H43 H 0.7601 0.0118 1.0913 0.135 Uiso 1 1 calc R . .
C44 C 0.958(2) -0.0381(17) 1.0937(12) 0.107(7) Uani 1 1 d . . .
H44 H 0.9615 -0.0913 1.0908 0.128 Uiso 1 1 calc R . .
C45 C 1.0801(17) -0.0147(12) 1.0987(9) 0.066(5) Uani 1 1 d . . .
C46 C 1.2173(18) -0.0699(13) 1.0961(9) 0.070(5) Uani 1 1 d . . .
C47 C 1.250(2) -0.1599(14) 1.0988(12) 0.089(6) Uani 1 1 d . . .
H47 H 1.1843 -0.1864 1.1040 0.106 Uiso 1 1 calc R . .
C48 C 1.373(2) -0.2043(18) 1.0939(12) 0.107(8) Uani 1 1 d . . .
H48 H 1.3945 -0.2600 1.0923 0.129 Uiso 1 1 calc R . .
C49 C 1.465(2) -0.1657(17) 1.0914(12) 0.096(7) Uani 1 1 d . . .
H49 H 1.5544 -0.1966 1.0940 0.116 Uiso 1 1 calc R . .
C50 C 1.4248(19) -0.0811(14) 1.0852(10) 0.081(6) Uani 1 1 d . . .
H50 H 1.4885 -0.0521 1.0745 0.097 Uiso 1 1 calc R . .
S1 S 0.4017(9) 0.4988(7) 0.2901(5) 0.145(3) Uani 1 1 d D . .
O4 O 0.4437(16) 0.5701(11) 0.2343(8) 0.134(6) Uiso 1 1 d D . .
O5 O 0.298(2) 0.4866(15) 0.2574(11) 0.191(9) Uiso 1 1 d D . .
O6 O 0.354(3) 0.5232(18) 0.3473(12) 0.249(13) Uiso 1 1 d D . .
C51 C 0.527(2) 0.4071(14) 0.3257(11) 0.152(11) Uiso 1 1 d D . .
F1 F 0.4808(16) 0.3476(12) 0.3723(9) 0.167(6) Uiso 1 1 d D . .
F2 F 0.570(2) 0.3873(17) 0.2735(11) 0.246(10) Uiso 1 1 d D . .
F3 F 0.6149(19) 0.4216(13) 0.3549(10) 0.198(8) Uiso 1 1 d D . .
Cl1 Cl 0.2333(12) 0.0612(9) 0.6611(7) 0.243(5) Uiso 1 1 d D . .
Cl2 Cl -0.0339(11) 0.0454(8) 0.6981(7) 0.227(5) Uiso 1 1 d D . .
C52 C 0.065(2) 0.122(2) 0.674(2) 0.217(17) Uiso 1 1 d D . .
Cl3 Cl 0.9925(13) 0.1997(9) 0.2643(7) 0.257(6) Uiso 1 1 d D . .
Cl4 Cl 0.7224(14) 0.2470(10) 0.1858(8) 0.276(6) Uiso 1 1 d D . .
C53 C 0.815(3) 0.207(4) 0.275(2) 0.34(3) Uiso 1 1 d D . .
Cl5 Cl 0.3180(15) 0.4201(9) 0.1039(8) 0.290(7) Uiso 1 1 d D . .
Cl6 Cl 0.2737(18) 0.6265(11) 0.0367(10) 0.342(9) Uiso 1 1 d D . .
C54 C 0.384(5) 0.5125(15) 0.097(3) 0.42(4) Uiso 1 1 d D . .

loop_
_atom_site_aniso_label
_atom_site_aniso_U_11
_atom_site_aniso_U_22
_atom_site_aniso_U_33
_atom_site_aniso_U_23
_atom_site_aniso_U_13
_atom_site_aniso_U_12
Re1 0.0546(5) 0.0684(5) 0.0514(4) -0.0239(4) -0.0025(3) -0.0244(4)
Pt1 0.0633(5) 0.0570(5) 0.0463(4) -0.0204(3) -0.0010(3) -0.0163(3)
O1 0.25(2) 0.115(13) 0.056(9) -0.020(9) -0.008(11) -0.094(14)
O2 0.094(12) 0.181(18) 0.169(17) -0.080(14) 0.008(10) -0.083(12)
O3 0.118(12) 0.060(9) 0.106(11) -0.028(9) -0.004(9) -0.017(8)
N1 0.076(9) 0.055(8) 0.042(7) -0.021(7) 0.009(7) -0.024(7)
N2 0.065(9) 0.066(9) 0.051(8) -0.032(7) 0.006(7) -0.023(8)
N3 0.068(9) 0.057(9) 0.064(9) -0.029(8) 0.000(7) -0.019(7)
N4 0.043(8) 0.079(10) 0.064(9) -0.038(8) -0.001(6) -0.009(7)
N5 0.041(8) 0.087(11) 0.071(10) -0.032(8) -0.004(7) -0.019(8)
C1 0.069(12) 0.065(12) 0.049(10) -0.012(9) 0.009(9) -0.014(10)
C2 0.080(13) 0.065(12) 0.073(13) -0.033(10) 0.018(10) -0.021(11)
C3 0.060(11) 0.059(11) 0.060(11) -0.022(9) 0.009(9) -0.014(9)
C4 0.061(11) 0.079(13) 0.066(11) -0.032(10) 0.001(9) -0.028(10)
C5 0.064(11) 0.037(9) 0.051(10) -0.014(8) -0.007(8) -0.012(8)
C6 0.054(10) 0.042(9) 0.060(11) -0.020(8) 0.000(8) -0.009(8)
C7 0.069(11) 0.060(11) 0.045(10) -0.014(9) -0.012(8) -0.009(9)
C8 0.069(12) 0.055(11) 0.068(12) -0.027(9) 0.005(9) -0.013(9)
C9 0.064(11) 0.076(12) 0.038(9) -0.019(9) 0.006(8) -0.002(9)
C10 0.069(11) 0.044(10) 0.065(12) -0.018(9) -0.008(9) -0.003(9)
C11 0.056(10) 0.072(12) 0.044(9) -0.022(9) -0.012(7) -0.008(9)
C12 0.069(11) 0.068(12) 0.053(10) -0.032(10) -0.005(9) -0.004(10)
C13 0.075(12) 0.053(11) 0.061(11) -0.030(9) 0.001(9) -0.013(9)
C14 0.065(12) 0.064(12) 0.069(12) -0.025(10) -0.018(9) 0.009(9)
C15 0.070(12) 0.079(13) 0.044(10) -0.015(10) -0.018(9) -0.004(10)
C16 0.069(12) 0.066(12) 0.086(14) -0.041(11) 0.014(10) -0.026(10)
C17 0.076(15) 0.103(18) 0.13(2) -0.025(15) 0.022(13) -0.020(13)
C18 0.100(16) 0.080(15) 0.100(16) -0.050(13) 0.000(12) -0.001(12)
C19 0.108(17) 0.107(18) 0.065(14) -0.028(13) -0.007(12) 0.016(14)
C20 0.089(13) 0.066(12) 0.044(10) -0.025(9) -0.006(9) -0.002(10)
C21 0.19(3) 0.113(19) 0.071(14) -0.053(14) -0.068(16) 0.077(18)
C22 0.29(4) 0.087(17) 0.099(18) -0.044(15) -0.05(2) -0.06(2)
C23 0.108(18) 0.22(3) 0.068(14) -0.058(18) 0.031(13) -0.047(19)
C24 0.051(11) 0.095(16) 0.091(15) -0.048(13) -0.007(10) -0.003(10)
C25 0.072(14) 0.104(17) 0.114(18) -0.054(15) 0.010(12) -0.002(12)
C26 0.125(18) 0.060(13) 0.095(16) -0.030(12) 0.001(13) -0.025(12)
C27 0.074(13) 0.123(19) 0.100(17) -0.075(15) 0.012(12) 0.002(12)
C28 0.059(11) 0.066(12) 0.091(15) -0.045(12) 0.011(10) -0.001(9)
C29 0.078(12) 0.073(12) 0.033(9) -0.019(9) -0.004(8) -0.023(9)
C30 0.058(11) 0.069(12) 0.057(11) -0.022(9) -0.004(8) -0.026(9)
C31 0.068(11) 0.064(12) 0.065(12) -0.031(10) 0.001(9) -0.010(9)
C32 0.060(11) 0.084(13) 0.049(10) -0.026(10) 0.006(8) -0.023(10)
C33 0.062(11) 0.065(12) 0.053(10) -0.025(9) 0.003(9) -0.020(9)
C34 0.078(13) 0.073(13) 0.054(11) -0.008(10) -0.019(10) -0.028(10)
C35 0.070(12) 0.067(12) 0.068(12) -0.029(10) 0.010(9) -0.020(10)
C36 0.065(11) 0.071(12) 0.063(12) -0.029(10) 0.002(9) -0.031(9)
C37 0.058(11) 0.077(13) 0.056(11) -0.026(10) 0.015(8) -0.037(9)
C38 0.100(15) 0.069(13) 0.080(14) -0.027(11) 0.011(11) -0.049(11)
C39 0.106(17) 0.083(15) 0.069(13) -0.030(11) -0.002(11) -0.033(13)
C40 0.060(11) 0.062(12) 0.064(12) -0.002(10) -0.010(9) -0.019(10)
C41 0.095(17) 0.096(16) 0.133(19) -0.085(15) 0.035(13) -0.045(13)
C42 0.043(12) 0.13(2) 0.16(2) -0.094(18) 0.015(12) -0.039(12)
C43 0.046(14) 0.15(2) 0.17(3) -0.09(2) 0.016(13) -0.038(14)
C44 0.088(17) 0.14(2) 0.124(19) -0.072(17) -0.005(14) -0.046(15)
C45 0.064(12) 0.072(13) 0.061(11) -0.029(10) 0.002(8) -0.020(10)
C46 0.064(12) 0.093(15) 0.061(11) -0.043(11) 0.013(9) -0.020(11)
C47 0.075(15) 0.080(15) 0.124(19) -0.054(14) 0.025(12) -0.028(12)
C48 0.088(17) 0.13(2) 0.12(2) -0.087(18) 0.024(14) -0.019(16)
C49 0.070(15) 0.11(2) 0.126(19) -0.065(16) 0.018(12) -0.034(14)
C50 0.059(13) 0.085(16) 0.087(14) -0.037(12) 0.005(10) -0.006(11)
S1 0.168(8) 0.207(9) 0.141(6) -0.104(7) 0.076(6) -0.135(7)

loop_
_geom_bond_atom_site_label_1
_geom_bond_atom_site_label_2
_geom_bond_distance
_geom_bond_site_symmetry_2
_geom_bond_publ_flag
Re1 C40 1.85(2) . ?
Re1 C39 1.86(2) . ?
Re1 C38 1.90(2) . ?
Re1 C37 2.096(17) . ?
Re1 N4 2.155(13) . ?
Re1 N5 2.190(15) . ?
Pt1 N2 1.958(12) . ?
Pt1 N3 2.015(13) . ?
Pt1 N1 2.029(13) . ?
Pt1 C28 2.04(2) . ?
O1 C38 1.23(2) . ?
O2 C39 1.20(2) . ?
O3 C40 1.20(2) . ?
N1 C1 1.351(19) . ?
N1 C5 1.358(18) . ?
N2 C10 1.36(2) . ?
N2 C6 1.377(19) . ?
N3 C11 1.382(19) . ?
N3 C15 1.39(2) . ?
N4 C45 1.32(2) . ?
N4 C41 1.32(2) . ?
N5 C46 1.28(2) . ?
N5 C50 1.28(2) . ?
C1 C2 1.34(2) . ?
C2 C3 1.36(2) . ?
C3 C4 1.38(2) . ?
C3 C16 1.53(2) . ?
C4 C5 1.37(2) . ?
C5 C6 1.43(2) . ?
C6 C7 1.38(2) . ?
C7 C8 1.44(2) . ?
C8 C9 1.42(2) . ?
C8 C20 1.49(2) . ?
C9 C10 1.37(2) . ?
C10 C11 1.49(2) . ?
C11 C12 1.36(2) . ?
C12 C13 1.42(2) . ?
C13 C14 1.36(2) . ?
C13 C24 1.58(2) . ?
C14 C15 1.34(2) . ?
C16 C19 1.48(2) . ?
C16 C18 1.53(2) . ?
C16 C17 1.60(3) . ?
C20 C22 1.51(3) . ?
C20 C23 1.51(3) . ?
C20 C21 1.57(2) . ?
C24 C27 1.49(3) . ?
C24 C26 1.49(3) . ?
C24 C25 1.50(3) . ?
C28 C29 1.19(2) . ?
C29 C30 1.39(2) . ?
C30 C31 1.35(2) . ?
C30 C35 1.44(2) . ?
C31 C32 1.33(2) . ?
C32 C33 1.38(2) . ?
C33 C34 1.40(2) . ?
C33 C36 1.45(2) . ?
C34 C35 1.34(2) . ?
C36 C37 1.19(2) . ?
C41 C42 1.37(2) . ?
C42 C43 1.28(3) . ?
C43 C44 1.39(3) . ?
C44 C45 1.50(3) . ?
C45 C46 1.49(2) . ?
C46 C47 1.46(3) . ?
C47 C48 1.32(3) . ?
C48 C49 1.33(3) . ?
C49 C50 1.34(3) . ?
S1 O6 1.414(17) . ?
S1 O5 1.427(16) . ?
S1 O4 1.459(15) . ?
S1 C51 1.631(18) . ?
C51 F2 1.271(17) . ?
C51 F3 1.273(16) . ?
C51 F1 1.284(16) . ?
Cl1 C52 1.85(2) . ?
Cl2 C52 1.83(2) . ?
Cl3 C53 1.87(2) . ?
Cl4 C53 1.87(2) . ?
Cl5 C54 1.88(2) . ?
Cl6 C54 1.86(2) . ?
